data_1546505
loop_
_publ_author_name
'Chadwick, Fredrick M.'
'McKay, Alasdair I.'
'Martinez-Martinez, Antonio J.'
'Rees, Nick'
'Kraemer, Tobias'
'Macgregor, Stuart Alan'
'Weller, Andrew'

_publ_section_title
;
 Solid--State Molecular Organometallic Chemistry. Single--Crystal to
 Single--Crystal Reactivity and Catalysis with Light Hydrocarbon
 Substrates.
;
_journal_name_full 'Chem. Sci.'
_journal_paper_doi 10.1039/C7SC01491K
_journal_year 2017
_chemical_absolute_configuration ad
_chemical_compound_source SYN
_chemical_formula_moiety 'C32 H12 B F24, C30 H56 P2 Rh'
_chemical_formula_sum 'C62 H68 B F24 P2 Rh'
_chemical_formula_weight 1444.84
_chemical_melting_point ?
_space_group_IT_number 182
_symmetry_cell_setting hexagonal
_symmetry_space_group_name_Hall 'P 6c 2c'
_symmetry_space_group_name_H-M 'P 63 2 2'
_atom_sites_solution_hydrogens difmap
_atom_sites_solution_primary other
_audit_creation_date 2016-01-25
_audit_creation_method CRYSTALS_ver_14.43
_audit_update_record
;
2017-03-23 deposited with the CCDC.
2017-07-06 downloaded from the CCDC.
;
_cell_angle_alpha 90
_cell_angle_beta 90
_cell_angle_gamma 120
_cell_formula_units_Z 6
_cell_length_a 25.8617(3)
_cell_length_b 25.8617(3)
_cell_length_c 20.3020(3)
_cell_measurement_reflns_used 18965
_cell_measurement_temperature 150
_cell_measurement_theta_max 76
_cell_measurement_theta_min 4
_cell_volume 11759.4(3)
_computing_cell_refinement 'CrysAlis, (Oxford Diffraction, 2002)'
_computing_data_collection 'SuperNova, (Oxford Diffraction, 2010)'
_computing_data_reduction 'CrysAlis, (Oxford Diffraction, 2002)'
_computing_molecular_graphics 'CAMERON (Watkin et al., 1996)'
_computing_publication_material 'CRYSTALS (Betteridge et al., 2003)'
_computing_structure_refinement 'CRYSTALS (Betteridge et al., 2003)'
_computing_structure_solution 'Superflip (Palatinus & Chapuis, 2007)'
_diffrn_ambient_temperature 150
_diffrn_measured_fraction_theta_full 0.998
_diffrn_measured_fraction_theta_max 0.992
_diffrn_measurement_device Area
_diffrn_measurement_device_type 'Oxford Diffraction SuperNova'
_diffrn_measurement_method \w
_diffrn_radiation_monochromator graphite
_diffrn_radiation_type 'Cu K\a'
_diffrn_radiation_wavelength 1.54180
_diffrn_reflns_av_R_equivalents 0.121
_diffrn_reflns_limit_h_max 32
_diffrn_reflns_limit_h_min -32
_diffrn_reflns_limit_k_max 27
_diffrn_reflns_limit_k_min -32
_diffrn_reflns_limit_l_max 25
_diffrn_reflns_limit_l_min -24
_diffrn_reflns_number 83387
_diffrn_reflns_theta_full 75.081
_diffrn_reflns_theta_max 76.614
_diffrn_reflns_theta_min 2.938
_diffrn_standards_number 0
_exptl_absorpt_coefficient_mu 2.943
_exptl_absorpt_correction_T_max 0.56
_exptl_absorpt_correction_T_min 0.29
_exptl_absorpt_correction_type multi-scan
_exptl_absorpt_process_details 'CrysAlis, (Oxford Diffraction, 2002)'
_exptl_crystal_colour orange
_exptl_crystal_density_diffrn 1.224
_exptl_crystal_density_meas ?
_exptl_crystal_density_method 'not measured'
_exptl_crystal_description block
_exptl_crystal_F_000 4416
_exptl_crystal_size_max 0.400
_exptl_crystal_size_mid 0.200
_exptl_crystal_size_min 0.200
_refine_diff_density_max 1.05
_refine_diff_density_min -0.77
_refine_ls_abs_structure_details 'Flack (1983), 541 Friedel-pairs'
_refine_ls_abs_structure_Flack -0.009(16)
_refine_ls_extinction_method None
_refine_ls_goodness_of_fit_ref 0.9722
_refine_ls_hydrogen_treatment constr
_refine_ls_matrix_type full
_refine_ls_number_parameters 464
_refine_ls_number_reflns 8174
_refine_ls_number_restraints 456
_refine_ls_R_factor_all 0.0868
_refine_ls_R_factor_gt 0.0666
_refine_ls_shift/su_max 0.0099694
_refine_ls_shift/su_mean 0.0002300
_refine_ls_structure_factor_coef Fsqd
_refine_ls_weighting_details
;
 Method, part 1, Chebychev polynomial, (Watkin, 1994, Prince, 1982) 
 [weight] = 1.0/[A~0~*T~0~(x)+A~1~*T~1~(x) ... +A~n-1~]*T~n-1~(x)] 
 where A~i~ are the Chebychev coefficients listed below and x= Fcalc/Fmax 
 Method = Robust Weighting (Prince, 1982) 
 W = [weight] * [1-(deltaF/6*sigmaF)^2^]^2^ 
 A~i~ are: 
 0.247E+04 0.407E+04 0.262E+04 0.119E+04 314. 
;
_refine_ls_weighting_scheme calc
_refine_ls_wR_factor_all 0.2106
_refine_ls_wR_factor_gt 0.1776
_refine_ls_wR_factor_ref 0.2105
_reflns_limit_h_max 0
_reflns_limit_h_min -27
_reflns_limit_k_max 32
_reflns_limit_k_min 0
_reflns_limit_l_max 25
_reflns_limit_l_min 0
_reflns_number_gt 6250
_reflns_number_total 8209
_reflns_threshold_expression I>2.0\s(I)
_oxford_diffrn_Wilson_B_factor 3.15
_oxford_diffrn_Wilson_scale 0.52
_oxford_refine_ls_r_factor_ref 0.0868
_oxford_refine_ls_scale 1.545(11)
_oxford_reflns_number_all 8175
_oxford_reflns_threshold_expression_ref I>-3.0\s(I)
_oxford_structure_analysis_title 'C:\Users\ASWGroup\Contacts\Deskt At 11:37 on'
_cod_data_source_file c7sc01491k3.cif
_cod_data_source_block 1EthyleneHex
_cod_depositor_comments
;
The following automatic conversions were performed:

'_chemical_melting_point' value 'not measured' was changed to '?' -
the value is undefined or not given.

'_atom_sites_solution_primary' value 'Other' changed to 'other'
according to
/home/data/users/saulius/crontab/automatic-downloads/rss-feeds/RSC/lib/dictionaries/cif_core.dic
dictionary named 'cif_core.dic' version 2.4.2 from 2011-04-26.

'_exptl_crystal_density_meas' value 'not measured' was changed to '?'
- the value is perceived as not measured.

Automatic conversion script
Id: cif_fix_values 4973 2017-02-22 13:04:09Z antanas 
;
_cod_original_sg_symbol_H-M 'P 63 2 2 '
_cod_original_formula_sum 'C62 H68 B1 F24 P2 Rh1'
_cod_database_code 1546505

loop_
_symmetry_equiv_pos_as_xyz
x,y,z
-y,x-y,z
x,x-y,-z+1/2
x-y,-y,-z
-x+y,y,-z+1/2
-y,-x,-z+1/2
-x,-y,z+1/2
y,-x+y,z+1/2
-x,-x+y,-z
y,x,-z
x-y,x,z+1/2
-x+y,-x,z

loop_
_atom_site_label
_atom_site_type_symbol
_atom_site_fract_x
_atom_site_fract_y
_atom_site_fract_z
_atom_site_U_iso_or_equiv
_atom_site_occupancy
_atom_site_adp_type
_atom_site_refinement_flags_posn
_atom_site_refinement_flags_adp
_atom_site_refinement_flags_occupancy
_atom_site_disorder_assembly
_atom_site_disorder_group
F4 F 0.5703(4) 0.4359(4) 0.6300(3) 0.1138 1.0000 Uani . . . . .
F5 F 0.5501(3) 0.3482(3) 0.6136(3) 0.1010 1.0000 Uani . . . . .
F6 F 0.6258(2) 0.4189(4) 0.5680(3) 0.1336 1.0000 Uani . . . . .
F7 F 0.3169(4) 0.1505(3) 0.5751(3) 0.1066 1.0000 Uani . . . . .
F8 F 0.3876(3) 0.2046(3) 0.6372(4) 0.1055 1.0000 Uani . . . . .
F9 F 0.3009(3) 0.1470(3) 0.6770(3) 0.1028 1.0000 Uani . . . . .
C1 C 0.7454(3) 0.7547(3) 0.5878(3) 0.0549 1.0000 Uani . . . . .
C2 C 0.7346(4) 0.7876(3) 0.5440(4) 0.0588 1.0000 Uani . . . . .
C3 C 0.5682(3) 0.6744(3) 0.5863(3) 0.0458 1.0000 Uani . . . . .
C4 C 0.5929(4) 0.7225(4) 0.6396(4) 0.0590 1.0000 Uani . . . . .
C5 C 0.5560(4) 0.7534(4) 0.6458(5) 0.0699 1.0000 Uani . . . . .
C6 C 0.5525(4) 0.7798(4) 0.5790(5) 0.0739 1.0000 Uani . . . . .
C7 C 0.5237(4) 0.7305(4) 0.5274(5) 0.0723 1.0000 Uani . . . . .
C8 C 0.5584(4) 0.6983(3) 0.5205(4) 0.0534 1.0000 Uani . . . . .
C9 C 0.6350(3) 0.6250(3) 0.6538(3) 0.0463 1.0000 Uani . . . . .
C10 C 0.6806(3) 0.6032(4) 0.6495(3) 0.0535 1.0000 Uani . . . . .
C11 C 0.7001(4) 0.5956(4) 0.7193(4) 0.0667 1.0000 Uani . . . . .
C12 C 0.6457(4) 0.5524(4) 0.7595(4) 0.0692 1.0000 Uani . . . . .
C13 C 0.6002(4) 0.5727(4) 0.7628(4) 0.0657 1.0000 Uani . . . . .
C14 C 0.5809(3) 0.5806(4) 0.6943(3) 0.0569 1.0000 Uani . . . . .
C15 C 0.5673(3) 0.5671(3) 0.5377(3) 0.0455 1.0000 Uani . . . . .
C16 C 0.4366(3) 0.3798(3) 0.4856(3) 0.0414 1.0000 Uani . . . . .
C17 C 0.4597(3) 0.3858(3) 0.4216(3) 0.0442 1.0000 Uani . . . . .
C18 C 0.5173(2) 0.3953(2) 0.4104(2) 0.0456 1.0000 Uani D . . . .
C19 C 0.5536(3) 0.3992(3) 0.4627(3) 0.0459 1.0000 Uani . . . . .
C20 C 0.5323(3) 0.3957(3) 0.5258(4) 0.0465 1.0000 Uani . . . . .
C21 C 0.4750(3) 0.3861(3) 0.5366(3) 0.0439 1.0000 Uani . . . . .
C22 C 0.53600(16) 0.39861(18) 0.34101(15) 0.0666 1.0000 Uani D . . . .
C23 C 0.5714(4) 0.3998(4) 0.5829(4) 0.0627 1.0000 Uani . . . . .
C24 C 0.3361(3) 0.3225(3) 0.5613(3) 0.0449 1.0000 Uani . . . . .
C25 C 0.3472(3) 0.2763(3) 0.5736(3) 0.0448 1.0000 Uani . . . . .
C26 C 0.3154(3) 0.2327(3) 0.6192(3) 0.0498 1.0000 Uani . . . . .
C27 C 0.2706(4) 0.2337(3) 0.6556(4) 0.0531 1.0000 Uani . . . . .
C28 C 0.2583(3) 0.2785(3) 0.6447(3) 0.0558 1.0000 Uani D . . . .
C29 C 0.2904(3) 0.3229(3) 0.5982(3) 0.0466 1.0000 Uani . . . . .
C30 C 0.3290(4) 0.1835(3) 0.6287(4) 0.0629 1.0000 Uani . . . . .
C31 C 0.21245(18) 0.2824(2) 0.6829(2) 0.0747 1.0000 Uani D . . . .
Rh1 Rh 0.69599(2) 0.69599(2) 0.5000 0.0400 1.0000 Uani S T . . .
P1 P 0.61719(7) 0.64210(7) 0.57139(8) 0.0409 1.0000 Uani . . . . .
B1 B 0.3702(3) 0.3702(3) 0.5000 0.0424 1.0000 Uani S T . . .
H31 H 0.5285 0.6422 0.6016 0.0573 1.0000 Uiso R . . . .
H41 H 0.6330 0.7533 0.6271 0.0779 1.0000 Uiso R . . . .
H42 H 0.5940 0.7038 0.6814 0.0782 1.0000 Uiso R . . . .
H51 H 0.5725 0.7842 0.6800 0.0922 1.0000 Uiso R . . . .
H52 H 0.5150 0.7214 0.6573 0.0920 1.0000 Uiso R . . . .
H61 H 0.5935 0.8081 0.5651 0.0920 1.0000 Uiso R . . . .
H62 H 0.5285 0.7997 0.5839 0.0924 1.0000 Uiso R . . . .
H71 H 0.5208 0.7464 0.4856 0.0882 1.0000 Uiso R . . . .
H72 H 0.4837 0.7007 0.5422 0.0882 1.0000 Uiso R . . . .
H81 H 0.5965 0.7267 0.5022 0.0651 1.0000 Uiso R . . . .
H82 H 0.5357 0.6644 0.4919 0.0650 1.0000 Uiso R . . . .
H91 H 0.6545 0.6632 0.6779 0.0603 1.0000 Uiso R . . . .
H101 H 0.7156 0.6325 0.6258 0.0642 1.0000 Uiso R . . . .
H102 H 0.6615 0.5648 0.6275 0.0642 1.0000 Uiso R . . . .
H111 H 0.7202 0.6349 0.7404 0.0800 1.0000 Uiso R . . . .
H112 H 0.7281 0.5817 0.7161 0.0800 1.0000 Uiso R . . . .
H121 H 0.6600 0.5527 0.8047 0.0840 1.0000 Uiso R . . . .
H122 H 0.6278 0.5123 0.7411 0.0839 1.0000 Uiso R . . . .
H131 H 0.6178 0.6109 0.7843 0.0834 1.0000 Uiso R . . . .
H132 H 0.5658 0.5428 0.7866 0.0832 1.0000 Uiso R . . . .
H141 H 0.5512 0.5936 0.6962 0.0691 1.0000 Uiso R . . . .
H142 H 0.5639 0.5418 0.6711 0.0693 1.0000 Uiso R . . . .
H151 H 0.5815 0.5405 0.5547 0.0563 1.0000 Uiso R . . . .
H152 H 0.5258 0.5527 0.5543 0.0564 1.0000 Uiso R . . . .
H171 H 0.4358 0.3817 0.3853 0.0491 1.0000 Uiso R . . . .
H191 H 0.5916 0.4045 0.4566 0.0567 1.0000 Uiso R . . . .
H211 H 0.4619 0.3835 0.5809 0.0541 1.0000 Uiso R . . . .
H251 H 0.3770 0.2747 0.5505 0.0533 1.0000 Uiso R . . . .
H271 H 0.2486 0.2043 0.6859 0.0616 1.0000 Uiso R . . . .
H291 H 0.2815 0.3533 0.5909 0.0562 1.0000 Uiso R . . . .
H12 H 0.7846 0.7618 0.5933 0.0630 1.0000 Uiso R . . . .
H22 H 0.7672 0.8181 0.5198 0.0711 1.0000 Uiso R . . . .
H11 H 0.7240 0.7449 0.6291 0.0627 1.0000 Uiso R . . . .
H21 H 0.7068 0.8008 0.5561 0.0713 1.0000 Uiso R . . . .
F110 F 0.1765(3) 0.2335(3) 0.7167(4) 0.1058 0.719(9) Uani D . P 2 2
F111 F 0.2103(6) 0.2681(9) 0.7458(4) 0.0732 0.281(9) Uani D . P 2 1
F100 F 0.2333(3) 0.3252(4) 0.7277(4) 0.1048 0.719(9) Uani D . P 2 2
F101 F 0.2180(5) 0.3360(4) 0.6842(8) 0.0915 0.281(9) Uani D . P 2 1
F120 F 0.1572(3) 0.2473(6) 0.6618(6) 0.1015 0.281(9) Uani D . P 2 1
F121 F 0.1755(3) 0.2927(4) 0.6474(3) 0.0805 0.719(9) Uani D . P 2 2
F20 F 0.5126(4) 0.4212(5) 0.3010(3) 0.0997 0.687(13) Uani D . P 1 1
F21 F 0.5445(8) 0.4468(5) 0.3101(4) 0.0841 0.313(13) Uani D . P 1 2
F10 F 0.4974(5) 0.3543(5) 0.3045(3) 0.0819 0.313(13) Uani D . P 1 2
F11 F 0.5219(4) 0.3470(3) 0.3154(3) 0.1237 0.687(13) Uani D . P 1 1
F30 F 0.5943(2) 0.4318(3) 0.3318(2) 0.0625 0.687(13) Uani D . P 1 1
F31 F 0.5861(5) 0.3984(8) 0.3336(3) 0.0828 0.313(13) Uani D . P 1 2

loop_
_atom_site_aniso_label
_atom_site_aniso_U_11
_atom_site_aniso_U_22
_atom_site_aniso_U_33
_atom_site_aniso_U_23
_atom_site_aniso_U_13
_atom_site_aniso_U_12
F4 0.135(6) 0.143(6) 0.083(4) -0.034(4) -0.055(4) 0.085(5)
F5 0.098(4) 0.094(4) 0.101(4) 0.029(3) -0.029(3) 0.041(4)
F6 0.050(3) 0.254(10) 0.079(3) 0.053(5) -0.001(3) 0.063(5)
F7 0.194(7) 0.079(4) 0.086(4) -0.016(3) -0.012(4) 0.098(5)
F8 0.096(4) 0.067(3) 0.171(6) 0.024(4) -0.001(4) 0.054(3)
F9 0.148(6) 0.087(4) 0.102(4) 0.047(3) 0.048(4) 0.081(4)
C1 0.045(3) 0.052(4) 0.055(3) -0.007(3) -0.008(3) 0.014(3)
C2 0.050(4) 0.038(3) 0.078(5) -0.007(3) 0.000(4) 0.014(3)
C3 0.045(3) 0.040(3) 0.059(4) -0.004(3) 0.002(3) 0.026(3)
C4 0.062(5) 0.062(4) 0.062(4) -0.011(4) 0.001(4) 0.037(4)
C5 0.080(6) 0.067(5) 0.077(5) -0.023(4) -0.004(4) 0.048(5)
C6 0.077(6) 0.054(4) 0.104(7) -0.014(5) -0.006(5) 0.043(4)
C7 0.081(6) 0.068(5) 0.090(6) -0.010(4) -0.014(5) 0.053(5)
C8 0.061(4) 0.051(4) 0.061(4) -0.005(3) -0.001(3) 0.038(3)
C9 0.045(3) 0.051(3) 0.044(3) 0.004(3) 0.008(2) 0.024(3)
C10 0.050(4) 0.067(4) 0.047(3) 0.009(3) 0.006(3) 0.032(3)
C11 0.067(5) 0.086(6) 0.055(4) 0.010(4) 0.005(4) 0.045(5)
C12 0.082(6) 0.082(6) 0.049(4) 0.016(4) 0.004(4) 0.045(5)
C13 0.069(5) 0.074(5) 0.051(4) 0.017(4) 0.020(4) 0.034(4)
C14 0.049(4) 0.068(5) 0.054(3) 0.015(3) 0.012(3) 0.029(3)
C15 0.055(4) 0.037(3) 0.048(3) -0.002(2) 0.008(3) 0.026(2)
C16 0.041(3) 0.039(3) 0.048(4) -0.003(2) -0.001(2) 0.023(2)
C17 0.046(3) 0.036(3) 0.052(3) 0.001(3) -0.003(3) 0.022(3)
C18 0.045(3) 0.041(3) 0.054(3) 0.003(2) 0.007(2) 0.024(2)
C19 0.034(3) 0.042(3) 0.060(4) 0.009(3) 0.002(3) 0.017(3)
C20 0.038(3) 0.045(3) 0.056(3) 0.007(3) -0.002(3) 0.021(3)
C21 0.037(3) 0.044(3) 0.049(3) 0.003(3) 0.007(3) 0.018(3)
C22 0.063(3) 0.070(3) 0.057(3) 0.004(2) 0.014(2) 0.026(3)
C23 0.053(4) 0.075(5) 0.055(4) 0.015(4) -0.003(3) 0.029(4)
C24 0.045(3) 0.041(3) 0.046(3) -0.002(2) -0.003(2) 0.020(3)
C25 0.050(3) 0.037(3) 0.050(3) -0.004(3) 0.002(3) 0.024(3)
C26 0.060(4) 0.039(3) 0.056(4) -0.002(3) -0.004(3) 0.029(3)
C27 0.064(4) 0.040(3) 0.053(4) 0.004(3) -0.002(3) 0.024(3)
C28 0.056(3) 0.057(3) 0.061(3) 0.004(3) 0.007(3) 0.032(3)
C29 0.047(3) 0.045(3) 0.055(4) 0.000(3) 0.001(3) 0.028(3)
C30 0.077(5) 0.048(4) 0.073(5) 0.009(4) 0.002(4) 0.038(4)
C31 0.069(3) 0.085(3) 0.080(3) 0.011(3) 0.021(3) 0.046(3)
Rh1 0.0371(2) 0.0371(2) 0.0443(3) -0.00037(16) 0.00037(16) 0.0174(2)
P1 0.0373(7) 0.0394(7) 0.0472(7) -0.0014(7) 0.0022(6) 0.0201(6)
B1 0.043(3) 0.043(3) 0.044(4) 0.001(2) -0.001(2) 0.024(4)
F110 0.095(5) 0.096(5) 0.132(6) 0.050(4) 0.061(5) 0.052(4)
F111 0.071(7) 0.094(8) 0.062(6) 0.007(6) 0.027(6) 0.047(6)
F100 0.082(5) 0.136(6) 0.090(5) -0.041(4) 0.014(4) 0.050(4)
F101 0.093(7) 0.089(6) 0.104(8) 0.012(7) 0.043(7) 0.054(6)
F120 0.077(6) 0.113(8) 0.094(8) -0.006(8) 0.018(7) 0.032(7)
F121 0.065(4) 0.102(5) 0.095(4) 0.011(4) 0.016(3) 0.057(4)
F20 0.069(5) 0.158(7) 0.075(4) 0.039(5) 0.021(4) 0.060(5)
F21 0.083(8) 0.063(6) 0.070(7) 0.024(5) 0.012(6) 0.009(6)
F10 0.062(7) 0.092(7) 0.055(6) -0.016(6) 0.014(5) 0.012(6)
F11 0.132(7) 0.078(4) 0.081(5) -0.026(4) 0.053(5) -0.008(5)
F30 0.055(3) 0.057(4) 0.057(3) -0.010(3) 0.019(3) 0.013(3)
F31 0.069(6) 0.102(8) 0.072(7) -0.009(7) 0.016(6) 0.039(6)

loop_
_atom_type_symbol
_atom_type_scat_dispersion_real
_atom_type_scat_dispersion_imag
_atom_type_scat_Cromer_Mann_a1
_atom_type_scat_Cromer_Mann_b1
_atom_type_scat_Cromer_Mann_a2
_atom_type_scat_Cromer_Mann_b2
_atom_type_scat_Cromer_Mann_a3
_atom_type_scat_Cromer_Mann_b3
_atom_type_scat_Cromer_Mann_a4
_atom_type_scat_Cromer_Mann_b4
_atom_type_scat_Cromer_Mann_c
_atom_type_scat_source
Rh 0.0927 3.6045 19.2957 0.7515 14.3501 8.2176 4.7343 25.8749 1.2892 98.6062 5.3280 'International Tables Vol C 4.2.6.8 and 6.1.1.4'
P 0.2955 0.4335 6.4345 1.9067 4.1791 27.1570 1.7800 0.5260 1.4908 68.1645 1.1149 'International Tables Vol C 4.2.6.8 and 6.1.1.4'
B 0.0090 0.0039 2.0545 23.2185 1.3326 1.0210 1.0979 60.3498 0.7068 0.1403 -0.1932 'International Tables Vol C 4.2.6.8 and 6.1.1.4'
F 0.0727 0.0534 3.5392 10.2825 2.6412 4.2944 1.5170 0.2615 1.0243 26.1476 0.2776 'International Tables Vol C 4.2.6.8 and 6.1.1.4'
C 0.0181 0.0091 2.3100 20.8439 1.0200 10.2075 1.5886 0.5687 0.8650 51.6512 0.2156 'International Tables Vol C 4.2.6.8 and 6.1.1.4'
H 0.0000 0.0000 0.4930 10.5109 0.3229 26.1257 0.1402 3.1424 0.0408 57.7998 0.0030 'International Tables Vol C 4.2.6.8 and 6.1.1.4'

loop_
_geom_angle_atom_site_label_1
_geom_angle_site_symmetry_1
_geom_angle_atom_site_label_2
_geom_angle_atom_site_label_3
_geom_angle_site_symmetry_3
_geom_angle
_geom_angle_publ_flag
C2 . C1 Rh1 . 71.4(4) yes
C2 . C1 H12 . 119.8 no
Rh1 . C1 H12 . 114.4 no
C2 . C1 H11 . 117.9 no
Rh1 . C1 H11 . 116.6 no
H12 . C1 H11 . 111.3 no
C1 . C2 Rh1 . 73.8(4) yes
C1 . C2 H22 . 118.9 no
Rh1 . C2 H22 . 114.2 no
C1 . C2 H21 . 118.5 no
Rh1 . C2 H21 . 117.1 no
H22 . C2 H21 . 110.1 no
C4 . C3 C8 . 111.9(6) yes
C4 . C3 P1 . 112.4(5) yes
C8 . C3 P1 . 109.0(4) yes
C4 . C3 H31 . 107.2 no
C8 . C3 H31 . 107.2 no
P1 . C3 H31 . 109.1 no
C3 . C4 C5 . 111.6(7) yes
C3 . C4 H41 . 108.8 no
C5 . C4 H41 . 106.4 no
C3 . C4 H42 . 108.3 no
C5 . C4 H42 . 111.5 no
H41 . C4 H42 . 110.2 no
C4 . C5 C6 . 110.5(7) yes
C4 . C5 H51 . 110.4 no
C6 . C5 H51 . 111.4 no
C4 . C5 H52 . 105.6 no
C6 . C5 H52 . 107.6 no
H51 . C5 H52 . 111.2 no
C5 . C6 C7 . 110.3(7) yes
C5 . C6 H61 . 107.6 no
C7 . C6 H61 . 108.7 no
C5 . C6 H62 . 109.4 no
C7 . C6 H62 . 109.5 no
H61 . C6 H62 . 111.3 no
C6 . C7 C8 . 110.5(7) yes
C6 . C7 H71 . 110.9 no
C8 . C7 H71 . 110.6 no
C6 . C7 H72 . 109.2 no
C8 . C7 H72 . 106.3 no
H71 . C7 H72 . 109.1 no
C3 . C8 C7 . 113.8(6) yes
C3 . C8 H81 . 109.2 no
C7 . C8 H81 . 106.2 no
C3 . C8 H82 . 107.7 no
C7 . C8 H82 . 107.4 no
H81 . C8 H82 . 112.7 no
C10 . C9 C14 . 109.6(6) yes
C10 . C9 P1 . 111.4(4) yes
C14 . C9 P1 . 115.0(5) yes
C10 . C9 H91 . 106.9 no
C14 . C9 H91 . 107.6 no
P1 . C9 H91 . 105.8 no
C9 . C10 C11 . 110.6(6) yes
C9 . C10 H101 . 109.1 no
C11 . C10 H101 . 108.5 no
C9 . C10 H102 . 108.0 no
C11 . C10 H102 . 108.8 no
H101 . C10 H102 . 111.7 no
C10 . C11 C12 . 110.1(7) yes
C10 . C11 H111 . 107.8 no
C12 . C11 H111 . 110.0 no
C10 . C11 H112 . 110.0 no
C12 . C11 H112 . 110.7 no
H111 . C11 H112 . 108.1 no
C11 . C12 C13 . 111.2(7) yes
C11 . C12 H121 . 106.8 no
C13 . C12 H121 . 108.0 no
C11 . C12 H122 . 110.4 no
C13 . C12 H122 . 110.3 no
H121 . C12 H122 . 109.9 no
C12 . C13 C14 . 111.7(7) yes
C12 . C13 H131 . 109.0 no
C14 . C13 H131 . 107.1 no
C12 . C13 H132 . 108.1 no
C14 . C13 H132 . 109.3 no
H131 . C13 H132 . 111.7 no
C9 . C14 C13 . 110.7(6) yes
C9 . C14 H141 . 110.0 no
C13 . C14 H141 . 112.0 no
C9 . C14 H142 . 106.2 no
C13 . C14 H142 . 107.8 no
H141 . C14 H142 . 110.0 no
C15 10_556 C15 P1 . 111.7(3) yes
C15 10_556 C15 H151 . 110.6 no
P1 . C15 H151 . 107.1 no
C15 10_556 C15 H152 . 109.6 no
P1 . C15 H152 . 108.9 no
H151 . C15 H152 . 108.9 no
C17 . C16 C21 . 116.0(6) yes
C17 . C16 B1 . 122.5(5) yes
C21 . C16 B1 . 121.3(5) yes
C16 . C17 C18 . 121.6(6) yes
C16 . C17 H171 . 119.8 no
C18 . C17 H171 . 118.5 no
C17 . C18 C19 . 120.7(5) yes
C17 . C18 C22 . 116.9(4) yes
C19 . C18 C22 . 122.4(4) yes
C18 . C19 C20 . 118.1(5) yes
C18 . C19 H191 . 122.3 no
C20 . C19 H191 . 119.5 no
C19 . C20 C21 . 120.9(6) yes
C19 . C20 C23 . 118.5(6) yes
C21 . C20 C23 . 120.5(7) yes
C20 . C21 C16 . 122.5(6) yes
C20 . C21 H211 . 118.1 no
C16 . C21 H211 . 119.3 no
C18 . C22 F20 . 113.92(5) yes
C18 . C22 F11 . 113.88(5) yes
F20 . C22 F11 . 104.71(5) yes
C18 . C22 F30 . 113.93(5) yes
F20 . C22 F30 . 104.69(5) yes
F11 . C22 F30 . 104.68(5) yes
C18 . C22 F21 . 113.88(5) yes
C18 . C22 F10 . 113.90(5) yes
F21 . C22 F10 . 104.68(5) yes
C18 . C22 F31 . 113.93(5) yes
F21 . C22 F31 . 104.70(5) yes
F10 . C22 F31 . 104.72(5) yes
C20 . C23 F4 . 110.4(7) yes
C20 . C23 F5 . 111.6(7) yes
F4 . C23 F5 . 102.9(7) yes
C20 . C23 F6 . 114.6(7) yes
F4 . C23 F6 . 107.5(8) yes
F5 . C23 F6 . 109.0(8) yes
C25 . C24 C29 . 116.7(6) yes
C25 . C24 B1 . 120.9(5) yes
C29 . C24 B1 . 122.0(5) yes
C24 . C25 C26 . 122.2(6) yes
C24 . C25 H251 . 119.0 no
C26 . C25 H251 . 118.7 no
C25 . C26 C27 . 120.5(6) yes
C25 . C26 C30 . 119.2(7) yes
C27 . C26 C30 . 120.3(7) yes
C26 . C27 C28 . 118.8(6) yes
C26 . C27 H271 . 121.0 no
C28 . C27 H271 . 120.1 no
C27 . C28 C29 . 120.9(5) yes
C27 . C28 C31 . 120.8(5) yes
C29 . C28 C31 . 118.2(4) yes
C24 . C29 C28 . 120.8(6) yes
C24 . C29 H291 . 118.9 no
C28 . C29 H291 . 120.3 no
C26 . C30 F8 . 111.7(7) yes
C26 . C30 F7 . 111.4(7) yes
F8 . C30 F7 . 102.9(8) yes
C26 . C30 F9 . 115.6(7) yes
F8 . C30 F9 . 107.8(8) yes
F7 . C30 F9 . 106.6(7) yes
C28 . C31 F111 . 114.61(5) yes
C28 . C31 F101 . 114.63(5) yes
F111 . C31 F101 . 103.86(5) yes
C28 . C31 F120 . 114.62(5) yes
F111 . C31 F120 . 103.86(5) yes
F101 . C31 F120 . 103.87(5) yes
C28 . C31 F110 . 114.63(5) yes
C28 . C31 F100 . 114.61(5) yes
F110 . C31 F100 . 103.89(5) yes
C28 . C31 F121 . 114.61(5) yes
F110 . C31 F121 . 103.87(5) yes
F100 . C31 F121 . 103.86(5) yes
C1 10_556 Rh1 C1 . 104.1(4) yes
C1 10_556 Rh1 C2 10_556 34.8(3) yes
C1 . Rh1 C2 10_556 84.2(3) yes
C1 10_556 Rh1 C2 . 84.2(3) yes
C1 . Rh1 C2 . 34.8(3) yes
C2 10_556 Rh1 C2 . 82.8(4) yes
C1 10_556 Rh1 P1 10_556 86.72(19) yes
C1 . Rh1 P1 10_556 165.60(19) yes
C2 10_556 Rh1 P1 10_556 100.3(2) yes
C2 . Rh1 P1 10_556 158.8(2) yes
C1 10_556 Rh1 P1 . 165.60(19) yes
C1 . Rh1 P1 . 86.72(19) yes
C2 10_556 Rh1 P1 . 158.8(2) yes
C2 . Rh1 P1 . 100.3(2) yes
P1 10_556 Rh1 P1 . 84.30(8) yes
C3 . P1 C9 . 105.6(3) yes
C3 . P1 C15 . 104.9(3) yes
C9 . P1 C15 . 102.2(3) yes
C3 . P1 Rh1 . 115.1(2) yes
C9 . P1 Rh1 . 117.5(2) yes
C15 . P1 Rh1 . 110.1(2) yes
C24 . B1 C24 10_556 101.0(7) yes
C24 . B1 C16 10_556 113.0(3) yes
C24 10_556 B1 C16 10_556 112.0(3) yes
C24 . B1 C16 . 112.0(3) yes
C24 10_556 B1 C16 . 113.0(3) yes
C16 10_556 B1 C16 . 106.0(7) yes

loop_
_geom_bond_atom_site_label_1
_geom_bond_atom_site_label_2
_geom_bond_site_symmetry_2
_geom_bond_distance
_geom_bond_publ_flag
F4 C23 . 1.347(11) yes
F5 C23 . 1.317(10) yes
F6 C23 . 1.273(10) yes
F7 C30 . 1.321(10) yes
F8 C30 . 1.341(11) yes
F9 C30 . 1.301(10) yes
C1 C2 . 1.351(11) yes
C1 Rh1 . 2.274(6) yes
C1 H12 . 0.943 no
C1 H11 . 0.966 no
C2 Rh1 . 2.245(7) yes
C2 H22 . 0.954 no
C2 H21 . 0.970 no
C3 C4 . 1.528(10) yes
C3 C8 . 1.544(10) yes
C3 P1 . 1.858(6) yes
C3 H31 . 0.995 no
C4 C5 . 1.526(11) yes
C4 H41 . 0.975 no
C4 H42 . 0.983 no
C5 C6 . 1.541(13) yes
C5 H51 . 0.979 no
C5 H52 . 0.992 no
C6 C7 . 1.524(12) yes
C6 H61 . 0.981 no
C6 H62 . 0.990 no
C7 C8 . 1.505(10) yes
C7 H71 . 0.962 no
C7 H72 . 0.979 no
C8 H81 . 0.963 no
C8 H82 . 0.968 no
C9 C10 . 1.543(9) yes
C9 C14 . 1.531(8) yes
C9 P1 . 1.846(6) yes
C9 H91 . 0.986 no
C10 C11 . 1.548(10) yes
C10 H101 . 0.970 no
C10 H102 . 0.969 no
C11 C12 . 1.524(12) yes
C11 H111 . 0.979 no
C11 H112 . 0.958 no
C12 C13 . 1.513(12) yes
C12 H121 . 0.986 no
C12 H122 . 0.976 no
C13 C14 . 1.526(10) yes
C13 H131 . 0.960 no
C13 H132 . 0.966 no
C14 H141 . 0.980 no
C14 H142 . 0.991 no
C15 C15 10_556 1.532(11) yes
C15 P1 . 1.841(6) yes
C15 H151 . 0.992 no
C15 H152 . 1.001 no
C16 C17 . 1.406(9) yes
C16 C21 . 1.386(9) yes
C16 B1 . 1.636(8) yes
C17 C18 . 1.401(8) yes
C17 H171 . 0.934 no
C18 C19 . 1.388(8) yes
C18 C22 . 1.478(4) yes
C19 C20 . 1.378(10) yes
C19 H191 . 0.929 no
C20 C21 . 1.393(9) yes
C20 C23 . 1.507(10) yes
C21 H211 . 0.951 no
C22 F20 . 1.312(5) yes
C22 F11 . 1.303(5) yes
C22 F30 . 1.324(5) yes
C22 F21 . 1.312(6) yes
C22 F10 . 1.311(6) yes
C22 F31 . 1.307(6) yes
C24 C25 . 1.386(8) yes
C24 C29 . 1.403(9) yes
C24 B1 . 1.661(8) yes
C25 C26 . 1.370(9) yes
C25 H251 . 0.920 no
C26 C27 . 1.387(11) yes
C26 C30 . 1.491(9) yes
C27 C28 . 1.363(9) yes
C27 H271 . 0.921 no
C28 C29 . 1.395(9) yes
C28 C31 . 1.461(4) yes
C29 H291 . 0.935 no
C31 F111 . 1.324(6) yes
C31 F101 . 1.322(6) yes
C31 F120 . 1.324(6) yes
C31 F110 . 1.325(5) yes
C31 F100 . 1.321(5) yes
C31 F121 . 1.326(5) yes
Rh1 P1 10_556 2.3142(16) yes
Rh1 P1 . 2.3142(16) yes
